data_4304537
loop_
_publ_author_name
'Koji Baba'
'Taka-aki Okamura'
'Hitoshi Yamamoto'
'Tetsuo Yamamoto'
'Norikazu Ueyama'

_publ_contact_author_address
;
Department of Macromolecular Science, Graduate School of Science
Osaka University
Toyonaka, Osaka 560-0043, Japan
;
_publ_contact_author_email tokamura@chem.sci.osaka-u.ac.jp
_publ_contact_author_fax +81-6-6850-5474
_publ_contact_author_name 'Taka-aki Okamura'
_publ_contact_author_phone +81-6-6850-5451
_publ_section_title
;
Zinc, Cadmium, and Mercury 1,2-Benzenedithiolates with Intramolecular
NH...S Hydrogen Bonds
;
_journal_name_full 'Inorganic Chemistry'
_journal_page_first 2837
_journal_page_last 2848
_journal_paper_doi 10.1021/ic702037k
_journal_volume 47
_journal_year 2008
_chemical_formula_moiety 'C81 H85.50 Cd N4.50 O4 P2 S4 '
_chemical_formula_sum 'C81 H85.5 Cd N4.5 O4 P2 S4'
_chemical_formula_weight 1488.62
_chemical_name_systematic
; 
(PPh4)2[Cd{S2-3,6-(t-BuCONH)2C6H2}2]-1/2(CH3CN) 
;
_space_group_IT_number 14
_symmetry_cell_setting monoclinic
_symmetry_space_group_name_Hall '-P 2ybc'
_symmetry_space_group_name_H-M 'P 1 21/c 1'
_atom_sites_solution_hydrogens geom
_atom_sites_solution_primary direct
_atom_sites_solution_secondary difmap
_audit_creation_date 'Tue Jun 27 19:51:13 2006'
_audit_creation_method SHELXL-97
_cell_angle_alpha 90.00
_cell_angle_beta 94.1140(10)
_cell_angle_gamma 90.00
_cell_formula_units_Z 4
_cell_length_a 17.1271(7)
_cell_length_b 19.6683(7)
_cell_length_c 22.4298(10)
_cell_measurement_reflns_used 27844
_cell_measurement_temperature 223
_cell_measurement_theta_max 27.5
_cell_measurement_theta_min 2.3
_cell_volume 7536.3(5)
_computing_structure_refinement 'SHELXL-97 (Sheldrick, 1997)'
_computing_structure_solution 'SHELXS-97 (Sheldrick, 1997)'
_diffrn_ambient_temperature 223
_diffrn_detector_area_resol_mean 10.00
_diffrn_measured_fraction_theta_full 0.988
_diffrn_measured_fraction_theta_max 0.988
_diffrn_measurement_device_type 'Rigaku RAXIS-RAPID Imaging Plate'
_diffrn_measurement_method \w
_diffrn_radiation_monochromator graphite
_diffrn_radiation_source 'fine-focus sealed tube'
_diffrn_radiation_type MoK\a
_diffrn_radiation_wavelength 0.71069
_diffrn_reflns_av_R_equivalents 0.0634
_diffrn_reflns_av_sigmaI/netI 0.2722
_diffrn_reflns_limit_h_max 22
_diffrn_reflns_limit_h_min -21
_diffrn_reflns_limit_k_max 25
_diffrn_reflns_limit_k_min -25
_diffrn_reflns_limit_l_max 29
_diffrn_reflns_limit_l_min -29
_diffrn_reflns_number 31779
_diffrn_reflns_theta_full 27.48
_diffrn_reflns_theta_max 27.48
_diffrn_reflns_theta_min 1.19
_exptl_absorpt_coefficient_mu 0.495
_exptl_absorpt_correction_T_max 0.952
_exptl_absorpt_correction_T_min 0.895
_exptl_absorpt_correction_type multi-scan
_exptl_absorpt_process_details '(Higashi, 1995)'
_exptl_crystal_colour yellow
_exptl_crystal_density_diffrn 1.312
_exptl_crystal_density_method 'not measured'
_exptl_crystal_description block
_exptl_crystal_F_000 3108
_exptl_crystal_size_max 0.200
_exptl_crystal_size_mid 0.200
_exptl_crystal_size_min 0.100
_refine_diff_density_max 0.475
_refine_diff_density_min -0.823
_refine_diff_density_rms 0.066
_refine_ls_extinction_method none
_refine_ls_goodness_of_fit_ref 0.978
_refine_ls_hydrogen_treatment constr
_refine_ls_matrix_type full
_refine_ls_number_parameters 896
_refine_ls_number_reflns 17089
_refine_ls_number_restraints 54
_refine_ls_restrained_S_all 0.985
_refine_ls_R_factor_all 0.1633
_refine_ls_R_factor_gt 0.0551
_refine_ls_shift/su_max 0.002
_refine_ls_shift/su_mean 0.000
_refine_ls_structure_factor_coef Fsqd
_refine_ls_weighting_details 'calc w=1/[\s^2^(Fo^2^)+(0.0000P)^2^+0.0000P] where P=(Fo^2^+2Fc^2^)/3'
_refine_ls_weighting_scheme calc
_refine_ls_wR_factor_gt 0.0426
_refine_ls_wR_factor_ref 0.0487
_reflns_number_gt 6577
_reflns_number_total 17089
_reflns_threshold_expression I>2\s(I)
_cod_data_source_file ic702037k-file003_2.cif
_cod_data_source_block 5-1/2(CH3CN)
_cod_original_sg_symbol_H-M 'P 21/c'
_cod_original_formula_sum 'C81 H85.50 Cd N4.50 O4 P2 S4'
_cod_database_code 4304537

loop_
_symmetry_equiv_pos_as_xyz
'x, y, z'
'-x, y+1/2, -z+1/2'
'-x, -y, -z'
'x, -y-1/2, z-1/2'

loop_
_atom_site_label
_atom_site_type_symbol
_atom_site_fract_x
_atom_site_fract_y
_atom_site_fract_z
_atom_site_U_iso_or_equiv
_atom_site_adp_type
_atom_site_occupancy
_atom_site_symmetry_multiplicity
_atom_site_calc_flag
_atom_site_refinement_flags
_atom_site_disorder_assembly
_atom_site_disorder_group
Cd1 Cd 0.740778(16) 0.497017(16) 0.107920(15) 0.05002(8) Uani 1 1 d . . .
S1 S 0.66642(5) 0.40832(5) 0.04759(4) 0.0509(3) Uani 1 1 d . . .
S2 S 0.82177(5) 0.40027(5) 0.15027(5) 0.0560(3) Uani 1 1 d . . .
S3 S 0.66997(5) 0.58097(5) 0.16882(5) 0.0547(3) Uani 1 1 d . . .
S4 S 0.81403(5) 0.59768(5) 0.07208(5) 0.0562(3) Uani 1 1 d . . .
P1 P 0.74041(6) 0.03471(5) 0.34358(5) 0.0485(3) Uani 1 1 d . . .
P2 P 0.78650(6) 0.53104(6) 0.36974(5) 0.0490(3) Uani 1 1 d . . .
O1 O 0.5885(2) 0.16713(16) -0.00617(16) 0.1316(16) Uani 1 1 d . . .
O2 O 0.88933(15) 0.15331(13) 0.18934(13) 0.0710(10) Uani 1 1 d . . .
O3 O 0.61438(17) 0.81312(15) 0.26158(14) 0.0862(11) Uani 1 1 d . . .
O4 O 0.90785(16) 0.84534(14) 0.07001(14) 0.0797(10) Uani 1 1 d . . .
N1 N 0.59612(16) 0.27451(16) 0.02454(14) 0.0490(9) Uani 1 1 d . . .
H1 H 0.5737 0.3140 0.0198 0.059 Uiso 1 1 calc R . .
N2 N 0.85443(16) 0.26483(15) 0.19123(13) 0.0496(9) Uani 1 1 d . . .
H2 H 0.8678 0.3035 0.2077 0.059 Uiso 1 1 calc R . .
N3 N 0.63468(16) 0.70705(16) 0.22657(13) 0.0504(9) Uani 1 1 d . . .
H3 H 0.6175 0.6656 0.2291 0.061 Uiso 1 1 calc R . .
N4 N 0.87852(15) 0.73252(14) 0.07335(13) 0.0442(9) Uani 1 1 d . . .
H4 H 0.8926 0.6936 0.0591 0.053 Uiso 1 1 calc R . .
C1A C 0.8350(2) 0.0027(2) 0.37125(17) 0.0504(11) Uani 1 1 d . . .
C1B C 0.66553(19) -0.0003(2) 0.38599(16) 0.0437(9) Uani 1 1 d . . .
C1C C 0.7277(2) 0.0091(2) 0.26730(16) 0.0469(10) Uani 1 1 d . . .
C1D C 0.73733(19) 0.1254(2) 0.3499(2) 0.0449(11) Uani 1 1 d . . .
C1E C 0.8662(2) 0.51787(19) 0.32356(17) 0.0464(11) Uani 1 1 d . . .
C1F C 0.7735(2) 0.6203(2) 0.3857(2) 0.0476(11) Uani 1 1 d . . .
C1G C 0.8057(2) 0.4873(2) 0.43937(16) 0.0455(11) Uani 1 1 d . . .
C1H C 0.69986(19) 0.4962(2) 0.33106(17) 0.0465(10) Uani 1 1 d . . .
C2A C 0.8896(2) 0.0428(2) 0.40154(19) 0.0714(15) Uani 1 1 d . . .
H45 H 0.8776 0.0880 0.4110 0.086 Uiso 1 1 calc R . .
C2B C 0.6838(2) -0.04260(19) 0.43364(17) 0.0498(12) Uani 1 1 d . . .
H50 H 0.7362 -0.0538 0.4447 0.060 Uiso 1 1 calc R . .
C2C C 0.6661(2) -0.0317(2) 0.2464(2) 0.0632(13) Uani 1 1 d . . .
H55 H 0.6278 -0.0452 0.2719 0.076 Uiso 1 1 calc R . .
C2D C 0.7324(2) 0.1682(2) 0.3003(2) 0.0610(13) Uani 1 1 d . . .
H60 H 0.7306 0.1495 0.2617 0.073 Uiso 1 1 calc R . .
C2E C 0.9332(2) 0.4854(2) 0.34676(17) 0.0623(13) Uani 1 1 d . . .
H65 H 0.9370 0.4709 0.3868 0.075 Uiso 1 1 calc R . .
C2F C 0.7772(2) 0.6685(2) 0.3403(2) 0.0589(13) Uani 1 1 d . . .
H70 H 0.7853 0.6545 0.3011 0.071 Uiso 1 1 calc R . .
C2G C 0.8672(2) 0.5094(2) 0.47906(18) 0.0644(13) Uani 1 1 d . . .
H75 H 0.8963 0.5480 0.4697 0.077 Uiso 1 1 calc R . .
C2H C 0.6280(2) 0.5142(2) 0.35090(17) 0.0626(13) Uani 1 1 d . . .
H80 H 0.6247 0.5447 0.3829 0.075 Uiso 1 1 calc R . .
C3A C 0.9631(3) 0.0161(3) 0.4182(2) 0.0859(18) Uani 1 1 d . . .
H46 H 1.0014 0.0437 0.4383 0.103 Uiso 1 1 calc R . .
C3B C 0.6236(2) -0.0687(2) 0.46540(18) 0.0661(14) Uani 1 1 d . . .
H51 H 0.6348 -0.0979 0.4981 0.079 Uiso 1 1 calc R . .
C3C C 0.6614(3) -0.0525(2) 0.1871(2) 0.0793(16) Uani 1 1 d . . .
H56 H 0.6194 -0.0800 0.1725 0.095 Uiso 1 1 calc R . .
C3D C 0.7301(2) 0.2376(2) 0.3074(2) 0.0695(15) Uani 1 1 d . . .
H61 H 0.7258 0.2662 0.2737 0.083 Uiso 1 1 calc R . .
C3E C 0.9952(2) 0.4741(2) 0.3110(2) 0.0736(15) Uani 1 1 d . . .
H66 H 1.0406 0.4516 0.3265 0.088 Uiso 1 1 calc R . .
C3F C 0.7690(2) 0.7365(2) 0.3530(2) 0.0768(17) Uani 1 1 d . . .
H71 H 0.7722 0.7690 0.3225 0.092 Uiso 1 1 calc R . .
C3G C 0.8856(3) 0.4750(3) 0.5317(2) 0.0776(16) Uani 1 1 d . . .
H76 H 0.9268 0.4904 0.5582 0.093 Uiso 1 1 calc R . .
C3H C 0.5601(2) 0.4857(2) 0.3222(2) 0.0839(17) Uani 1 1 d . . .
H81 H 0.5106 0.4975 0.3347 0.101 Uiso 1 1 calc R . .
C4A C 0.9799(3) -0.0499(3) 0.4057(2) 0.0800(18) Uani 1 1 d . . .
H47 H 1.0296 -0.0677 0.4174 0.096 Uiso 1 1 calc R . .
C4B C 0.5479(2) -0.0514(2) 0.4485(2) 0.0739(16) Uani 1 1 d . . .
H52 H 0.5072 -0.0692 0.4698 0.089 Uiso 1 1 calc R . .
C4C C 0.7179(3) -0.0332(3) 0.1492(2) 0.0920(18) Uani 1 1 d . . .
H57 H 0.7136 -0.0467 0.1089 0.110 Uiso 1 1 calc R . .
C4D C 0.7342(3) 0.2648(2) 0.3636(3) 0.0734(16) Uani 1 1 d . . .
H62 H 0.7347 0.3123 0.3683 0.088 Uiso 1 1 calc R . .
C4E C 0.9893(2) 0.4965(3) 0.2523(2) 0.0741(14) Uani 1 1 d . . .
H67 H 1.0315 0.4903 0.2284 0.089 Uiso 1 1 calc R . .
C4F C 0.7563(2) 0.7575(2) 0.4103(3) 0.0765(18) Uani 1 1 d . . .
H72 H 0.7511 0.8040 0.4187 0.092 Uiso 1 1 calc R . .
C4G C 0.8437(3) 0.4183(3) 0.5454(2) 0.0778(16) Uani 1 1 d . . .
H77 H 0.8578 0.3936 0.5804 0.093 Uiso 1 1 calc R . .
C4H C 0.5659(3) 0.4412(2) 0.2764(2) 0.0819(17) Uani 1 1 d . . .
H82 H 0.5201 0.4219 0.2580 0.098 Uiso 1 1 calc R . .
C5A C 0.9245(3) -0.0910(2) 0.3760(2) 0.0790(16) Uani 1 1 d . . .
H48 H 0.9359 -0.1367 0.3680 0.095 Uiso 1 1 calc R . .
C5B C 0.5298(2) -0.0086(2) 0.40123(19) 0.0688(13) Uani 1 1 d . . .
H53 H 0.4774 0.0024 0.3902 0.083 Uiso 1 1 calc R . .
C5C C 0.7806(3) 0.0058(3) 0.1710(2) 0.0814(15) Uani 1 1 d . . .
H58 H 0.8202 0.0177 0.1460 0.098 Uiso 1 1 calc R . .
C5D C 0.7375(2) 0.2235(3) 0.4137(2) 0.0743(16) Uani 1 1 d . . .
H63 H 0.7388 0.2428 0.4521 0.089 Uiso 1 1 calc R . .
C5E C 0.9219(3) 0.5279(2) 0.22855(18) 0.0678(14) Uani 1 1 d . . .
H68 H 0.9179 0.5420 0.1884 0.081 Uiso 1 1 calc R . .
C5F C 0.7511(2) 0.7105(3) 0.4548(2) 0.0700(15) Uani 1 1 d . . .
H73 H 0.7418 0.7250 0.4936 0.084 Uiso 1 1 calc R . .
C5G C 0.7810(3) 0.3976(2) 0.5077(2) 0.0731(15) Uani 1 1 d . . .
H78 H 0.7510 0.3599 0.5181 0.088 Uiso 1 1 calc R . .
C5H C 0.6374(3) 0.4239(2) 0.25652(19) 0.0704(14) Uani 1 1 d . . .
H83 H 0.6404 0.3939 0.2242 0.084 Uiso 1 1 calc R . .
C6A C 0.8527(2) -0.0642(2) 0.35856(19) 0.0663(14) Uani 1 1 d . . .
H49 H 0.8150 -0.0916 0.3377 0.080 Uiso 1 1 calc R . .
C6B C 0.5889(2) 0.0182(2) 0.37014(17) 0.0598(13) Uani 1 1 d . . .
H54 H 0.5774 0.0487 0.3385 0.072 Uiso 1 1 calc R . .
C6C C 0.7845(2) 0.02700(19) 0.22938(19) 0.0618(13) Uani 1 1 d . . .
H59 H 0.8267 0.0543 0.2440 0.074 Uiso 1 1 calc R . .
C6D C 0.7388(2) 0.1533(2) 0.4070(2) 0.0641(14) Uani 1 1 d . . .
H64 H 0.7407 0.1248 0.4408 0.077 Uiso 1 1 calc R . .
C6E C 0.8600(2) 0.53865(18) 0.26444(19) 0.0526(12) Uani 1 1 d . . .
H69 H 0.8141 0.5600 0.2485 0.063 Uiso 1 1 calc R . .
C6F C 0.7594(2) 0.6417(2) 0.4434(2) 0.0590(13) Uani 1 1 d . . .
H74 H 0.7555 0.6097 0.4742 0.071 Uiso 1 1 calc R . .
C6G C 0.7620(2) 0.4318(2) 0.45473(18) 0.0565(12) Uani 1 1 d . . .
H79 H 0.7193 0.4173 0.4292 0.068 Uiso 1 1 calc R . .
C6H C 0.7047(2) 0.4510(2) 0.28434(18) 0.0595(13) Uani 1 1 d . . .
H84 H 0.7538 0.4387 0.2716 0.071 Uiso 1 1 calc R . .
C11 C 0.6993(2) 0.33276(18) 0.08335(16) 0.0381(10) Uani 1 1 d . . .
C12 C 0.7654(2) 0.32899(19) 0.12561(17) 0.0395(11) Uani 1 1 d . . .
C13 C 0.7873(2) 0.2658(2) 0.15061(17) 0.0430(11) Uani 1 1 d . . .
C14 C 0.7442(2) 0.20774(19) 0.13760(16) 0.0486(11) Uani 1 1 d . . .
H5 H 0.7585 0.1663 0.1562 0.058 Uiso 1 1 calc R . .
C15 C 0.6792(2) 0.21108(19) 0.09658(16) 0.0447(11) Uani 1 1 d . . .
H6 H 0.6489 0.1720 0.0879 0.054 Uiso 1 1 calc R . .
C16 C 0.6593(2) 0.2714(2) 0.06884(17) 0.0394(10) Uani 1 1 d . . .
C17 C 0.5662(3) 0.2250(2) -0.0110(2) 0.0592(13) Uani 1 1 d . . .
C18 C 0.4992(2) 0.2439(2) -0.05703(19) 0.0525(12) Uani 1 1 d . . .
C27 C 0.9003(2) 0.2110(2) 0.20758(18) 0.0501(12) Uani 1 1 d . . .
C28 C 0.9701(2) 0.2278(2) 0.25255(18) 0.0475(11) Uani 1 1 d . . .
C31 C 0.7199(2) 0.65819(18) 0.15617(16) 0.0402(10) Uani 1 1 d . . .
C32 C 0.7801(2) 0.66425(19) 0.11672(17) 0.0399(11) Uani 1 1 d . . .
C33 C 0.8162(2) 0.7288(2) 0.11159(17) 0.0423(11) Uani 1 1 d . . .
C34 C 0.7939(2) 0.7837(2) 0.14418(17) 0.0505(12) Uani 1 1 d . . .
H7 H 0.8195 0.8256 0.1407 0.061 Uiso 1 1 calc R . .
C35 C 0.7341(2) 0.7777(2) 0.18211(17) 0.0527(12) Uani 1 1 d . . .
H8 H 0.7185 0.8158 0.2036 0.063 Uiso 1 1 calc R . .
C36 C 0.6970(2) 0.7159(2) 0.18859(17) 0.0429(10) Uani 1 1 d . . .
C37 C 0.5981(2) 0.7533(2) 0.2594(2) 0.0545(13) Uani 1 1 d . . .
C38 C 0.5295(3) 0.7251(3) 0.2934(2) 0.0580(13) Uani 1 1 d D . .
C47 C 0.9202(2) 0.7875(2) 0.05514(19) 0.0510(12) Uani 1 1 d . . .
C48 C 0.9885(2) 0.7709(2) 0.01560(19) 0.0505(12) Uani 1 1 d . . .
N5 N 0.5917(9) 0.5360(8) 0.5034(8) 0.307(9) Uiso 0.50 1 d PD . .
C51 C 0.5256(10) 0.5198(8) 0.4914(8) 0.185(7) Uiso 0.50 1 d PD . .
C52 C 0.4468(10) 0.5299(8) 0.4703(7) 0.273(9) Uiso 0.50 1 d PD . .
H85 H 0.4197 0.5547 0.5000 0.328 Uiso 0.50 1 calc PR . .
H86 H 0.4217 0.4862 0.4630 0.328 Uiso 0.50 1 calc PR . .
H87 H 0.4449 0.5558 0.4334 0.328 Uiso 0.50 1 calc PR . .
C101 C 0.5093(2) 0.3149(2) -0.08401(18) 0.1039(19) Uani 1 1 d . . .
H9 H 0.5587 0.3170 -0.1026 0.125 Uiso 1 1 calc R . .
H10 H 0.5090 0.3489 -0.0527 0.125 Uiso 1 1 calc R . .
H11 H 0.4667 0.3237 -0.1138 0.125 Uiso 1 1 calc R . .
C102 C 0.4229(2) 0.2404(3) -0.02852(19) 0.142(3) Uani 1 1 d . . .
H12 H 0.4231 0.2731 0.0038 0.170 Uiso 1 1 calc R . .
H13 H 0.4158 0.1950 -0.0129 0.170 Uiso 1 1 calc R . .
H14 H 0.3804 0.2507 -0.0581 0.170 Uiso 1 1 calc R . .
C103 C 0.5005(2) 0.1950(2) -0.10888(18) 0.1030(18) Uani 1 1 d . . .
H15 H 0.5498 0.1993 -0.1273 0.124 Uiso 1 1 calc R . .
H16 H 0.4576 0.2055 -0.1381 0.124 Uiso 1 1 calc R . .
H17 H 0.4948 0.1489 -0.0946 0.124 Uiso 1 1 calc R . .
C104 C 0.9754(2) 0.3012(2) 0.27453(17) 0.0769(16) Uani 1 1 d . . .
H18 H 0.9284 0.3126 0.2941 0.092 Uiso 1 1 calc R . .
H19 H 0.9804 0.3314 0.2408 0.092 Uiso 1 1 calc R . .
H20 H 1.0207 0.3062 0.3027 0.092 Uiso 1 1 calc R . .
C105 C 1.04545(19) 0.2102(2) 0.22071(17) 0.0764(16) Uani 1 1 d . . .
H21 H 1.0426 0.1635 0.2068 0.092 Uiso 1 1 calc R . .
H22 H 1.0910 0.2157 0.2486 0.092 Uiso 1 1 calc R . .
H23 H 1.0497 0.2404 0.1869 0.092 Uiso 1 1 calc R . .
C106 C 0.96419(19) 0.18043(19) 0.30554(16) 0.0684(13) Uani 1 1 d . . .
H24 H 0.9171 0.1909 0.3254 0.082 Uiso 1 1 calc R . .
H25 H 1.0096 0.1865 0.3334 0.082 Uiso 1 1 calc R . .
H26 H 0.9620 0.1337 0.2917 0.082 Uiso 1 1 calc R . .
C107 C 0.5575(4) 0.7109(4) 0.3572(2) 0.086(3) Uani 0.745(6) 1 d PDU . .
H27 H 0.6135 0.7029 0.3598 0.103 Uiso 0.745(6) 1 calc PR . .
H28 H 0.5310 0.6709 0.3712 0.103 Uiso 0.745(6) 1 calc PR . .
H29 H 0.5459 0.7496 0.3819 0.103 Uiso 0.745(6) 1 calc PR . .
C108 C 0.4645(3) 0.7773(3) 0.2935(3) 0.093(3) Uani 0.745(6) 1 d PDU . .
H30 H 0.4781 0.8117 0.3235 0.112 Uiso 0.745(6) 1 calc PR . .
H31 H 0.4162 0.7551 0.3027 0.112 Uiso 0.745(6) 1 calc PR . .
H32 H 0.4575 0.7986 0.2545 0.112 Uiso 0.745(6) 1 calc PR . .
C109 C 0.4909(3) 0.6597(3) 0.2660(3) 0.076(3) Uani 0.745(6) 1 d PDU . .
H33 H 0.5247 0.6210 0.2753 0.091 Uiso 0.745(6) 1 calc PR . .
H34 H 0.4831 0.6647 0.2229 0.091 Uiso 0.745(6) 1 calc PR . .
H35 H 0.4408 0.6524 0.2825 0.091 Uiso 0.745(6) 1 calc PR . .
C110 C 0.9992(3) 0.6961(2) 0.0030(2) 0.1167(19) Uani 1 1 d . . .
H36 H 0.9518 0.6782 -0.0174 0.140 Uiso 1 1 calc R . .
H37 H 1.0102 0.6720 0.0404 0.140 Uiso 1 1 calc R . .
H38 H 1.0426 0.6902 -0.0221 0.140 Uiso 1 1 calc R . .
C111 C 1.0625(2) 0.7981(2) 0.04833(17) 0.0897(17) Uani 1 1 d . . .
H39 H 1.0562 0.8461 0.0564 0.108 Uiso 1 1 calc R . .
H40 H 1.1063 0.7917 0.0238 0.108 Uiso 1 1 calc R . .
H41 H 1.0725 0.7738 0.0857 0.108 Uiso 1 1 calc R . .
C112 C 0.9747(2) 0.8095(2) -0.04301(18) 0.0938(18) Uani 1 1 d . . .
H42 H 0.9665 0.8573 -0.0347 0.113 Uiso 1 1 calc R . .
H43 H 0.9288 0.7913 -0.0654 0.113 Uiso 1 1 calc R . .
H44 H 1.0200 0.8045 -0.0663 0.113 Uiso 1 1 calc R . .
C113 C 0.5306(11) 0.7838(8) 0.3396(7) 0.099(8) Uani 0.255(6) 1 d PDU . .
H88 H 0.5782 0.7811 0.3657 0.119 Uiso 0.255(6) 1 calc PR . .
H89 H 0.4855 0.7798 0.3632 0.119 Uiso 0.255(6) 1 calc PR . .
H90 H 0.5289 0.8270 0.3189 0.119 Uiso 0.255(6) 1 calc PR . .
C114 C 0.4552(7) 0.7355(11) 0.2536(7) 0.074(7) Uani 0.255(6) 1 d PDU . .
H91 H 0.4683 0.7410 0.2125 0.089 Uiso 0.255(6) 1 calc PR . .
H92 H 0.4284 0.7759 0.2662 0.089 Uiso 0.255(6) 1 calc PR . .
H93 H 0.4213 0.6963 0.2565 0.089 Uiso 0.255(6) 1 calc PR . .
C115 C 0.5602(11) 0.6660(8) 0.3313(8) 0.076(8) Uani 0.255(6) 1 d PDU . .
H94 H 0.6150 0.6733 0.3433 0.091 Uiso 0.255(6) 1 calc PR . .
H95 H 0.5544 0.6243 0.3084 0.091 Uiso 0.255(6) 1 calc PR . .
H96 H 0.5307 0.6625 0.3666 0.091 Uiso 0.255(6) 1 calc PR . .

loop_
_atom_site_aniso_label
_atom_site_aniso_U_11
_atom_site_aniso_U_22
_atom_site_aniso_U_33
_atom_site_aniso_U_23
_atom_site_aniso_U_13
_atom_site_aniso_U_12
Cd1 0.05247(16) 0.03963(17) 0.0575(2) -0.0003(2) 0.00087(14) 0.00051(19)
S1 0.0548(7) 0.0412(7) 0.0543(8) 0.0002(6) -0.0121(6) 0.0035(5)
S2 0.0490(6) 0.0382(7) 0.0778(9) -0.0008(6) -0.0170(6) 0.0002(5)
S3 0.0541(7) 0.0438(7) 0.0682(9) 0.0010(6) 0.0180(6) -0.0020(6)
S4 0.0614(7) 0.0453(7) 0.0646(9) -0.0077(6) 0.0236(6) -0.0041(6)
P1 0.0442(6) 0.0490(8) 0.0532(8) 0.0027(6) 0.0104(6) -0.0032(5)
P2 0.0483(7) 0.0516(8) 0.0469(8) 0.0018(6) 0.0022(6) -0.0075(6)
O1 0.180(4) 0.051(2) 0.145(3) -0.028(2) -0.117(3) 0.029(2)
O2 0.068(2) 0.0424(19) 0.098(3) -0.0118(19) -0.0267(17) 0.0113(17)
O3 0.103(2) 0.057(2) 0.106(3) -0.019(2) 0.057(2) -0.005(2)
O4 0.092(2) 0.045(2) 0.108(3) 0.000(2) 0.045(2) -0.0090(18)
N1 0.048(2) 0.048(2) 0.049(3) -0.0060(19) -0.0120(18) 0.0101(18)
N2 0.057(2) 0.036(2) 0.052(3) -0.0027(18) -0.0211(19) -0.0006(17)
N3 0.053(2) 0.053(2) 0.047(2) 0.0026(19) 0.0156(19) -0.0067(18)
N4 0.047(2) 0.038(2) 0.049(2) -0.0021(18) 0.0140(18) 0.0013(16)
C1A 0.050(2) 0.047(3) 0.054(3) 0.008(3) 0.006(2) -0.001(3)
C1B 0.042(2) 0.048(2) 0.042(3) 0.004(3) 0.0122(19) -0.009(2)
C1C 0.055(2) 0.049(3) 0.038(3) 0.001(2) 0.010(2) 0.006(2)
C1D 0.035(2) 0.045(3) 0.055(3) 0.003(2) 0.010(2) -0.0029(19)
C1E 0.045(2) 0.055(3) 0.040(3) -0.007(2) 0.002(2) -0.007(2)
C1F 0.043(3) 0.055(3) 0.044(3) -0.008(3) -0.003(2) -0.005(2)
C1G 0.056(3) 0.051(3) 0.029(2) 0.003(2) 0.001(2) 0.000(2)
C1H 0.039(2) 0.047(3) 0.053(3) -0.002(3) -0.005(2) -0.006(2)
C2A 0.059(3) 0.058(3) 0.094(4) 0.008(3) -0.011(3) 0.007(3)
C2B 0.042(2) 0.058(3) 0.051(3) -0.002(2) 0.014(2) -0.007(2)
C2C 0.064(3) 0.067(3) 0.059(4) -0.010(3) 0.007(3) 0.003(2)
C2D 0.063(3) 0.056(3) 0.063(4) -0.002(3) 0.001(3) 0.004(3)
C2E 0.060(3) 0.070(4) 0.058(3) -0.008(3) 0.011(3) -0.013(3)
C2F 0.055(3) 0.060(3) 0.061(4) 0.001(3) 0.004(3) -0.002(2)
C2G 0.081(3) 0.063(4) 0.048(3) 0.005(3) -0.003(3) -0.008(3)
C2H 0.053(3) 0.052(3) 0.082(3) -0.005(3) -0.005(3) -0.005(2)
C3A 0.062(3) 0.081(5) 0.111(5) 0.030(4) -0.018(3) -0.008(3)
C3B 0.073(3) 0.068(3) 0.059(3) 0.016(3) 0.011(3) -0.013(3)
C3C 0.085(4) 0.074(4) 0.076(4) -0.016(3) -0.012(3) 0.003(3)
C3D 0.068(3) 0.058(4) 0.084(4) 0.008(3) 0.017(3) -0.004(3)
C3E 0.056(3) 0.074(4) 0.090(4) -0.018(3) -0.002(3) 0.007(2)
C3F 0.069(4) 0.053(4) 0.108(5) 0.001(4) 0.007(3) -0.007(3)
C3G 0.076(3) 0.097(5) 0.059(4) -0.001(3) 0.001(3) -0.002(3)
C3H 0.041(3) 0.069(4) 0.140(5) -0.005(4) -0.003(3) 0.000(3)
C4A 0.060(3) 0.101(5) 0.079(4) 0.033(4) 0.009(3) 0.012(3)
C4B 0.058(3) 0.088(4) 0.079(4) 0.003(3) 0.025(3) -0.026(3)
C4C 0.138(5) 0.084(5) 0.053(4) -0.003(3) 0.002(4) 0.025(4)
C4D 0.077(3) 0.046(4) 0.100(5) -0.012(3) 0.020(4) 0.006(3)
C4E 0.066(3) 0.080(4) 0.078(4) -0.022(4) 0.021(3) -0.015(3)
C4F 0.057(3) 0.052(4) 0.120(6) -0.012(4) 0.005(4) 0.004(3)
C4G 0.104(4) 0.089(4) 0.041(4) -0.006(3) 0.012(3) 0.047(4)
C4H 0.068(4) 0.068(4) 0.106(5) -0.013(3) -0.020(3) -0.013(3)
C5A 0.088(4) 0.068(4) 0.081(4) 0.011(3) 0.010(3) 0.028(3)
C5B 0.046(3) 0.081(4) 0.079(4) 0.004(3) 0.005(3) 0.001(3)
C5C 0.114(4) 0.074(4) 0.059(4) 0.018(4) 0.026(3) 0.001(4)
C5D 0.069(3) 0.078(4) 0.077(4) -0.026(4) 0.011(3) -0.009(3)
C5E 0.083(3) 0.074(4) 0.047(3) -0.017(3) 0.009(3) -0.029(3)
C5F 0.052(3) 0.087(4) 0.070(4) -0.016(3) 0.002(3) 0.013(3)
C5G 0.115(4) 0.053(3) 0.057(4) 0.012(3) 0.045(3) 0.010(3)
C5H 0.079(3) 0.062(3) 0.068(4) -0.010(3) -0.005(3) -0.017(3)
C6A 0.068(3) 0.054(3) 0.077(4) 0.005(3) 0.002(3) -0.002(3)
C6B 0.053(3) 0.075(4) 0.054(3) 0.013(3) 0.017(2) 0.002(2)
C6C 0.073(3) 0.068(4) 0.046(3) -0.003(3) 0.015(3) -0.003(2)
C6D 0.069(3) 0.068(4) 0.059(4) -0.010(3) 0.023(3) -0.006(3)
C6E 0.053(3) 0.053(3) 0.052(3) -0.009(2) 0.009(2) -0.014(2)
C6F 0.047(3) 0.069(4) 0.061(4) -0.002(3) 0.006(2) -0.004(2)
C6G 0.060(3) 0.050(3) 0.061(4) 0.000(3) 0.011(3) -0.004(2)
C6H 0.059(3) 0.062(3) 0.057(3) 0.001(2) 0.001(3) -0.023(2)
C11 0.048(2) 0.032(2) 0.033(3) 0.0080(19) -0.004(2) 0.0078(19)
C12 0.042(2) 0.032(2) 0.044(3) -0.002(2) -0.005(2) -0.0028(19)
C13 0.046(3) 0.043(3) 0.039(3) 0.001(2) -0.006(2) 0.002(2)
C14 0.064(3) 0.037(3) 0.042(3) 0.002(2) -0.013(2) 0.002(2)
C15 0.047(3) 0.045(3) 0.042(3) 0.001(2) -0.001(2) -0.003(2)
C16 0.042(2) 0.038(3) 0.037(3) -0.003(2) -0.005(2) 0.002(2)
C17 0.066(3) 0.054(3) 0.053(3) -0.004(3) -0.023(3) -0.001(3)
C18 0.056(3) 0.059(3) 0.039(3) -0.007(2) -0.024(2) 0.004(2)
C27 0.046(3) 0.059(3) 0.044(3) 0.007(3) -0.007(2) 0.007(2)
C28 0.052(3) 0.045(3) 0.044(3) 0.006(2) -0.009(2) 0.005(2)
C31 0.047(2) 0.036(2) 0.038(3) 0.009(2) 0.005(2) 0.0028(19)
C32 0.049(3) 0.038(3) 0.032(3) 0.005(2) 0.000(2) 0.007(2)
C33 0.048(3) 0.044(3) 0.033(3) 0.004(2) -0.002(2) 0.006(2)
C34 0.055(3) 0.044(3) 0.053(3) -0.009(2) 0.009(2) -0.008(2)
C35 0.058(3) 0.050(3) 0.051(3) -0.009(2) 0.011(2) 0.012(2)
C36 0.041(2) 0.047(3) 0.041(3) 0.006(2) 0.008(2) 0.003(2)
C37 0.054(3) 0.066(3) 0.045(3) 0.005(3) 0.009(2) 0.019(3)
C38 0.067(3) 0.065(4) 0.044(3) 0.005(3) 0.019(3) 0.009(3)
C47 0.053(3) 0.051(3) 0.049(3) 0.003(3) 0.003(2) -0.007(2)
C48 0.043(3) 0.052(3) 0.059(4) -0.003(2) 0.017(3) -0.010(2)
C101 0.112(4) 0.085(4) 0.106(5) 0.016(3) -0.053(3) 0.005(3)
C102 0.049(3) 0.287(9) 0.090(5) 0.046(5) 0.002(3) 0.012(4)
C103 0.123(4) 0.100(4) 0.078(4) -0.027(3) -0.049(3) 0.018(3)
C104 0.065(3) 0.073(4) 0.086(4) -0.002(3) -0.040(3) -0.001(3)
C105 0.056(3) 0.096(4) 0.077(4) -0.009(3) 0.001(3) -0.007(3)
C106 0.073(3) 0.075(4) 0.054(3) 0.012(3) -0.017(2) 0.006(3)
C107 0.074(5) 0.125(8) 0.060(6) 0.034(5) 0.014(4) -0.001(5)
C108 0.060(5) 0.115(7) 0.108(7) 0.019(5) 0.029(5) 0.034(5)
C109 0.056(4) 0.088(6) 0.087(6) 0.004(5) 0.032(4) -0.014(4)
C110 0.107(4) 0.076(4) 0.177(5) -0.029(5) 0.083(4) -0.009(4)
C111 0.051(3) 0.138(5) 0.081(4) 0.018(3) 0.012(3) -0.018(3)
C112 0.067(3) 0.151(5) 0.064(4) 0.034(4) 0.010(3) 0.008(3)
C113 0.075(12) 0.136(16) 0.094(15) 0.047(13) 0.054(11) 0.006(12)
C114 0.039(10) 0.116(16) 0.071(13) -0.006(12) 0.026(10) -0.025(11)
C115 0.077(12) 0.072(13) 0.088(15) 0.025(11) 0.069(12) 0.003(11)

loop_
_atom_type_symbol
_atom_type_description
_atom_type_scat_dispersion_real
_atom_type_scat_dispersion_imag
_atom_type_scat_source
C C 0.0033 0.0016 'International Tables Vol C Tables 4.2.6.8 and 6.1.1.4'
H H 0.0000 0.0000 'International Tables Vol C Tables 4.2.6.8 and 6.1.1.4'
N N 0.0061 0.0033 'International Tables Vol C Tables 4.2.6.8 and 6.1.1.4'
O O 0.0106 0.0060 'International Tables Vol C Tables 4.2.6.8 and 6.1.1.4'
P P 0.1023 0.0942 'International Tables Vol C Tables 4.2.6.8 and 6.1.1.4'
S S 0.1246 0.1234 'International Tables Vol C Tables 4.2.6.8 and 6.1.1.4'
Cd Cd -0.8075 1.2024 'International Tables Vol C Tables 4.2.6.8 and 6.1.1.4'

loop_
_geom_angle_atom_site_label_1
_geom_angle_atom_site_label_2
_geom_angle_atom_site_label_3
_geom_angle
_geom_angle_site_symmetry_1
_geom_angle_site_symmetry_3
_geom_angle_publ_flag
S1 Cd1 S2 85.51(3) . . ?
S1 Cd1 S4 128.67(4) . . ?
S2 Cd1 S4 116.48(3) . . ?
S1 Cd1 S3 120.42(3) . . ?
S2 Cd1 S3 124.76(4) . . ?
S4 Cd1 S3 85.84(3) . . ?
C11 S1 Cd1 102.02(13) . . ?
C12 S2 Cd1 102.05(13) . . ?
C31 S3 Cd1 102.63(13) . . ?
C32 S4 Cd1 102.17(14) . . ?
C1C P1 C1B 111.00(18) . . ?
C1C P1 C1D 110.8(2) . . ?
C1B P1 C1D 108.38(19) . . ?
C1C P1 C1A 106.06(18) . . ?
C1B P1 C1A 110.05(18) . . ?
C1D P1 C1A 110.5(2) . . ?
C1E P2 C1G 109.56(18) . . ?
C1E P2 C1H 107.61(18) . . ?
C1G P2 C1H 109.32(19) . . ?
C1E P2 C1F 111.39(18) . . ?
C1G P2 C1F 108.1(2) . . ?
C1H P2 C1F 110.84(19) . . ?
C17 N1 C16 128.9(4) . . ?
C17 N1 H1 115.6 . . ?
C16 N1 H1 115.6 . . ?
C27 N2 C13 127.9(3) . . ?
C27 N2 H2 116.1 . . ?
C13 N2 H2 116.1 . . ?
C37 N3 C36 129.8(4) . . ?
C37 N3 H3 115.1 . . ?
C36 N3 H3 115.1 . . ?
C47 N4 C33 130.6(3) . . ?
C47 N4 H4 114.7 . . ?
C33 N4 H4 114.7 . . ?
C2A C1A C6A 119.9(4) . . ?
C2A C1A P1 122.3(4) . . ?
C6A C1A P1 117.7(4) . . ?
C2B C1B C6B 121.3(3) . . ?
C2B C1B P1 121.0(3) . . ?
C6B C1B P1 117.7(3) . . ?
C2C C1C C6C 119.6(4) . . ?
C2C C1C P1 122.0(3) . . ?
C6C C1C P1 118.3(3) . . ?
C2D C1D C6D 119.5(4) . . ?
C2D C1D P1 122.7(4) . . ?
C6D C1D P1 117.8(4) . . ?
C2E C1E C6E 120.1(4) . . ?
C2E C1E P2 119.7(3) . . ?
C6E C1E P2 120.2(3) . . ?
C2F C1F C6F 119.4(4) . . ?
C2F C1F P2 120.1(4) . . ?
C6F C1F P2 120.5(4) . . ?
C6G C1G C2G 118.9(4) . . ?
C6G C1G P2 121.9(3) . . ?
C2G C1G P2 119.2(3) . . ?
C6H C1H C2H 120.7(4) . . ?
C6H C1H P2 121.3(3) . . ?
C2H C1H P2 118.0(3) . . ?
C1A C2A C3A 119.3(4) . . ?
C1A C2A H45 120.3 . . ?
C3A C2A H45 120.3 . . ?
C1B C2B C3B 119.0(4) . . ?
C1B C2B H50 120.5 . . ?
C3B C2B H50 120.5 . . ?
C1C C2C C3C 119.2(4) . . ?
C1C C2C H55 120.4 . . ?
C3C C2C H55 120.4 . . ?
C3D C2D C1D 120.7(4) . . ?
C3D C2D H60 119.7 . . ?
C1D C2D H60 119.7 . . ?
C1E C2E C3E 120.2(4) . . ?
C1E C2E H65 119.9 . . ?
C3E C2E H65 119.9 . . ?
C3F C2F C1F 119.8(5) . . ?
C3F C2F H70 120.1 . . ?
C1F C2F H70 120.1 . . ?
C3G C2G C1G 120.6(4) . . ?
C3G C2G H75 119.7 . . ?
C1G C2G H75 119.7 . . ?
C1H C2H C3H 118.5(4) . . ?
C1H C2H H80 120.7 . . ?
C3H C2H H80 120.7 . . ?
C4A C3A C2A 120.3(5) . . ?
C4A C3A H46 119.8 . . ?
C2A C3A H46 119.8 . . ?
C4B C3B C2B 119.3(4) . . ?
C4B C3B H51 120.4 . . ?
C2B C3B H51 120.4 . . ?
C4C C3C C2C 120.8(5) . . ?
C4C C3C H56 119.6 . . ?
C2C C3C H56 119.6 . . ?
C4D C3D C2D 119.6(5) . . ?
C4D C3D H61 120.2 . . ?
C2D C3D H61 120.2 . . ?
C4E C3E C2E 119.3(4) . . ?
C4E C3E H66 120.3 . . ?
C2E C3E H66 120.3 . . ?
C2F C3F C4F 120.5(5) . . ?
C2F C3F H71 119.8 . . ?
C4F C3F H71 119.8 . . ?
C4G C3G C2G 120.0(5) . . ?
C4G C3G H76 120.0 . . ?
C2G C3G H76 120.0 . . ?
C4H C3H C2H 120.0(4) . . ?
C4H C3H H81 120.0 . . ?
C2H C3H H81 120.0 . . ?
C3A C4A C5A 120.6(5) . . ?
C3A C4A H47 119.7 . . ?
C5A C4A H47 119.7 . . ?
C3B C4B C5B 121.5(4) . . ?
C3B C4B H52 119.2 . . ?
C5B C4B H52 119.2 . . ?
C5C C4C C3C 119.7(5) . . ?
C5C C4C H57 120.2 . . ?
C3C C4C H57 120.2 . . ?
C3D C4D C5D 121.1(5) . . ?
C3D C4D H62 119.5 . . ?
C5D C4D H62 119.5 . . ?
C5E C4E C3E 120.8(4) . . ?
C5E C4E H67 119.6 . . ?
C3E C4E H67 119.6 . . ?
C5F C4F C3F 120.0(5) . . ?
C5F C4F H72 120.0 . . ?
C3F C4F H72 120.0 . . ?
C3G C4G C5G 119.9(5) . . ?
C3G C4G H77 120.0 . . ?
C5G C4G H77 120.0 . . ?
C3H C4H C5H 121.3(5) . . ?
C3H C4H H82 119.4 . . ?
C5H C4H H82 119.4 . . ?
C6A C5A C4A 119.0(5) . . ?
C6A C5A H48 120.5 . . ?
C4A C5A H48 120.5 . . ?
C4B C5B C6B 119.6(4) . . ?
C4B C5B H53 120.2 . . ?
C6B C5B H53 120.2 . . ?
C6C C5C C4C 119.3(5) . . ?
C6C C5C H58 120.3 . . ?
C4C C5C H58 120.3 . . ?
C4D C5D C6D 119.7(5) . . ?
C4D C5D H63 120.2 . . ?
C6D C5D H63 120.2 . . ?
C4E C5E C6E 119.6(4) . . ?
C4E C5E H68 120.2 . . ?
C6E C5E H68 120.2 . . ?
C4F C5F C6F 120.8(5) . . ?
C4F C5F H73 119.6 . . ?
C6F C5F H73 119.6 . . ?
C4G C5G C6G 120.4(5) . . ?
C4G C5G H78 119.8 . . ?
C6G C5G H78 119.8 . . ?
C6H C5H C4H 119.5(4) . . ?
C6H C5H H83 120.2 . . ?
C4H C5H H83 120.2 . . ?
C5A C6A C1A 120.8(4) . . ?
C5A C6A H49 119.6 . . ?
C1A C6A H49 119.6 . . ?
C5B C6B C1B 119.2(4) . . ?
C5B C6B H54 120.4 . . ?
C1B C6B H54 120.4 . . ?
C5C C6C C1C 121.4(4) . . ?
C5C C6C H59 119.3 . . ?
C1C C6C H59 119.3 . . ?
C5D C6D C1D 119.4(4) . . ?
C5D C6D H64 120.3 . . ?
C1D C6D H64 120.3 . . ?
C1E C6E C5E 120.0(4) . . ?
C1E C6E H69 120.0 . . ?
C5E C6E H69 120.0 . . ?
C5F C6F C1F 119.4(4) . . ?
C5F C6F H74 120.3 . . ?
C1F C6F H74 120.3 . . ?
C1G C6G C5G 120.0(4) . . ?
C1G C6G H79 120.0 . . ?
C5G C6G H79 120.0 . . ?
C5H C6H C1H 120.0(4) . . ?
C5H C6H H84 120.0 . . ?
C1H C6H H84 120.0 . . ?
C16 C11 C12 117.2(3) . . ?
C16 C11 S1 118.7(3) . . ?
C12 C11 S1 124.0(3) . . ?
C13 C12 C11 119.2(3) . . ?
C13 C12 S2 116.9(3) . . ?
C11 C12 S2 123.8(3) . . ?
C14 C13 C12 121.6(3) . . ?
C14 C13 N2 121.6(4) . . ?
C12 C13 N2 116.8(4) . . ?
C13 C14 C15 119.4(4) . . ?
C13 C14 H5 120.3 . . ?
C15 C14 H5 120.3 . . ?
C16 C15 C14 120.0(4) . . ?
C16 C15 H6 120.0 . . ?
C14 C15 H6 120.0 . . ?
C15 C16 C11 122.3(4) . . ?
C15 C16 N1 120.5(4) . . ?
C11 C16 N1 117.3(3) . . ?
O1 C17 N1 122.0(4) . . ?
O1 C17 C18 120.5(4) . . ?
N1 C17 C18 117.5(4) . . ?
C102 C18 C103 111.1(4) . . ?
C102 C18 C17 109.6(4) . . ?
C103 C18 C17 108.3(4) . . ?
C102 C18 C101 109.6(4) . . ?
C103 C18 C101 105.5(4) . . ?
C17 C18 C101 112.7(4) . . ?
O2 C27 N2 124.5(4) . . ?
O2 C27 C28 120.9(4) . . ?
N2 C27 C28 114.6(4) . . ?
C106 C28 C104 109.4(4) . . ?
C106 C28 C27 106.8(3) . . ?
C104 C28 C27 116.0(3) . . ?
C106 C28 C105 109.0(3) . . ?
C104 C28 C105 109.0(3) . . ?
C27 C28 C105 106.3(3) . . ?
C32 C31 C36 119.7(3) . . ?
C32 C31 S3 123.7(3) . . ?
C36 C31 S3 116.6(3) . . ?
C31 C32 C33 117.9(4) . . ?
C31 C32 S4 125.1(3) . . ?
C33 C32 S4 117.0(3) . . ?
C34 C33 N4 122.1(4) . . ?
C34 C33 C32 121.4(4) . . ?
N4 C33 C32 116.4(4) . . ?
C33 C34 C35 120.5(4) . . ?
C33 C34 H7 119.8 . . ?
C35 C34 H7 119.8 . . ?
C34 C35 C36 120.4(4) . . ?
C34 C35 H8 119.8 . . ?
C36 C35 H8 119.8 . . ?
C35 C36 C31 120.2(4) . . ?
C35 C36 N3 122.7(4) . . ?
C31 C36 N3 117.1(4) . . ?
O3 C37 N3 124.2(4) . . ?
O3 C37 C38 120.7(4) . . ?
N3 C37 C38 115.1(4) . . ?
C115 C38 C114 132.8(12) . . ?
C107 C38 C108 107.9(5) . . ?
C107 C38 C37 109.5(4) . . ?
C115 C38 C37 107.9(8) . . ?
C114 C38 C37 107.2(8) . . ?
C108 C38 C37 110.0(4) . . ?
C115 C38 C113 102.0(11) . . ?
C114 C38 C113 105.3(10) . . ?
C37 C38 C113 95.1(7) . . ?
C107 C38 C109 108.7(5) . . ?
C108 C38 C109 105.7(5) . . ?
C37 C38 C109 114.7(4) . . ?
C113 C38 C109 150.0(7) . . ?
O4 C47 N4 123.6(4) . . ?
O4 C47 C48 120.6(4) . . ?
N4 C47 C48 115.7(4) . . ?
C110 C48 C111 109.0(4) . . ?
C110 C48 C112 109.7(4) . . ?
C111 C48 C112 108.4(3) . . ?
C110 C48 C47 114.7(3) . . ?
C111 C48 C47 106.7(3) . . ?
C112 C48 C47 108.2(3) . . ?
C51 N5 C52 56.7(13) . 3_666 ?
N5 C51 C52 156(2) . . ?
C51 C52 H85 109.5 . . ?
C51 C52 H86 109.5 . . ?
H85 C52 H86 109.5 . . ?
C51 C52 H87 109.5 . . ?
H85 C52 H87 109.5 . . ?
H86 C52 H87 109.5 . . ?
C18 C101 H9 109.5 . . ?
C18 C101 H10 109.5 . . ?
H9 C101 H10 109.5 . . ?
C18 C101 H11 109.5 . . ?
H9 C101 H11 109.5 . . ?
H10 C101 H11 109.5 . . ?
C18 C102 H12 109.5 . . ?
C18 C102 H13 109.5 . . ?
H12 C102 H13 109.5 . . ?
C18 C102 H14 109.5 . . ?
H12 C102 H14 109.5 . . ?
H13 C102 H14 109.5 . . ?
C18 C103 H15 109.5 . . ?
C18 C103 H16 109.5 . . ?
H15 C103 H16 109.5 . . ?
C18 C103 H17 109.5 . . ?
H15 C103 H17 109.5 . . ?
H16 C103 H17 109.5 . . ?
C28 C104 H18 109.5 . . ?
C28 C104 H19 109.5 . . ?
H18 C104 H19 109.5 . . ?
C28 C104 H20 109.5 . . ?
H18 C104 H20 109.5 . . ?
H19 C104 H20 109.5 . . ?
C28 C105 H21 109.5 . . ?
C28 C105 H22 109.5 . . ?
H21 C105 H22 109.5 . . ?
C28 C105 H23 109.5 . . ?
H21 C105 H23 109.5 . . ?
H22 C105 H23 109.5 . . ?
C28 C106 H24 109.5 . . ?
C28 C106 H25 109.5 . . ?
H24 C106 H25 109.5 . . ?
C28 C106 H26 109.5 . . ?
H24 C106 H26 109.5 . . ?
H25 C106 H26 109.5 . . ?
C38 C107 H27 109.5 . . ?
C38 C107 H28 109.5 . . ?
H27 C107 H28 109.5 . . ?
C38 C107 H29 109.5 . . ?
H27 C107 H29 109.5 . . ?
H28 C107 H29 109.5 . . ?
C38 C108 H30 109.5 . . ?
C38 C108 H31 109.5 . . ?
H30 C108 H31 109.5 . . ?
C38 C108 H32 109.5 . . ?
H30 C108 H32 109.5 . . ?
H31 C108 H32 109.5 . . ?
C38 C109 H33 109.5 . . ?
C38 C109 H34 109.5 . . ?
H33 C109 H34 109.5 . . ?
C38 C109 H35 109.5 . . ?
H33 C109 H35 109.5 . . ?
H34 C109 H35 109.5 . . ?
C48 C110 H36 109.5 . . ?
C48 C110 H37 109.5 . . ?
H36 C110 H37 109.5 . . ?
C48 C110 H38 109.5 . . ?
H36 C110 H38 109.5 . . ?
H37 C110 H38 109.5 . . ?
C48 C111 H39 109.5 . . ?
C48 C111 H40 109.5 . . ?
H39 C111 H40 109.5 . . ?
C48 C111 H41 109.5 . . ?
H39 C111 H41 109.5 . . ?
H40 C111 H41 109.5 . . ?
C48 C112 H42 109.5 . . ?
C48 C112 H43 109.5 . . ?
H42 C112 H43 109.5 . . ?
C48 C112 H44 109.5 . . ?
H42 C112 H44 109.5 . . ?
H43 C112 H44 109.5 . . ?
C38 C113 H88 109.5 . . ?
C38 C113 H89 109.5 . . ?
H88 C113 H89 109.5 . . ?
C38 C113 H90 109.5 . . ?
H88 C113 H90 109.5 . . ?
H89 C113 H90 109.5 . . ?
C38 C114 H91 109.5 . . ?
C38 C114 H92 109.5 . . ?
H91 C114 H92 109.5 . . ?
C38 C114 H93 109.5 . . ?
H91 C114 H93 109.5 . . ?
H92 C114 H93 109.5 . . ?
C38 C115 H94 109.5 . . ?
C38 C115 H95 109.5 . . ?
H94 C115 H95 109.5 . . ?
C38 C115 H96 109.5 . . ?
H94 C115 H96 109.5 . . ?
H95 C115 H96 109.5 . . ?

loop_
_geom_bond_atom_site_label_1
_geom_bond_atom_site_label_2
_geom_bond_distance
_geom_bond_site_symmetry_2
_geom_bond_publ_flag
Cd1 S1 2.4998(10) . ?
Cd1 S2 2.5017(10) . ?
Cd1 S4 2.5070(11) . ?
Cd1 S3 2.5101(11) . ?
S1 C11 1.762(3) . ?
S2 C12 1.768(4) . ?
S3 C31 1.776(3) . ?
S4 C32 1.771(4) . ?
P1 C1C 1.782(4) . ?
P1 C1B 1.789(3) . ?
P1 C1D 1.790(4) . ?
P1 C1A 1.806(4) . ?
P2 C1E 1.791(3) . ?
P2 C1G 1.793(4) . ?
P2 C1H 1.800(3) . ?
P2 C1F 1.809(4) . ?
O1 C17 1.203(4) . ?
O2 C27 1.216(4) . ?
O3 C37 1.210(4) . ?
O4 C47 1.209(4) . ?
N1 C17 1.338(4) . ?
N1 C16 1.417(4) . ?
N1 H1 0.8700 . ?
N2 C27 1.353(4) . ?
N2 C13 1.415(4) . ?
N2 H2 0.8700 . ?
N3 C37 1.352(4) . ?
N3 C36 1.423(4) . ?
N3 H3 0.8700 . ?
N4 C47 1.373(4) . ?
N4 C33 1.419(4) . ?
N4 H4 0.8700 . ?
C1A C2A 1.366(5) . ?
C1A C6A 1.386(5) . ?
C1B C2B 1.373(4) . ?
C1B C6B 1.383(4) . ?
C1C C2C 1.380(5) . ?
C1C C6C 1.384(4) . ?
C1D C2D 1.392(5) . ?
C1D C6D 1.393(5) . ?
C1E C2E 1.382(4) . ?
C1E C6E 1.384(4) . ?
C1F C2F 1.397(5) . ?
C1F C6F 1.398(5) . ?
C1G C6G 1.381(4) . ?
C1G C2G 1.399(4) . ?
C1H C6H 1.382(5) . ?
C1H C2H 1.385(4) . ?
C2A C3A 1.391(5) . ?
C2A H45 0.9400 . ?
C2B C3B 1.394(4) . ?
C2B H50 0.9400 . ?
C2C C3C 1.387(5) . ?
C2C H55 0.9400 . ?
C2D C3D 1.374(5) . ?
C2D H60 0.9400 . ?
C2E C3E 1.394(4) . ?
C2E H65 0.9400 . ?
C2F C3F 1.378(5) . ?
C2F H70 0.9400 . ?
C2G C3G 1.377(5) . ?
C2G H75 0.9400 . ?
C2H C3H 1.403(4) . ?
C2H H80 0.9400 . ?
C3A C4A 1.364(6) . ?
C3A H46 0.9400 . ?
C3B C4B 1.367(5) . ?
C3B H51 0.9400 . ?
C3C C4C 1.385(5) . ?
C3C H56 0.9400 . ?
C3D C4D 1.367(5) . ?
C3D H61 0.9400 . ?
C3E C4E 1.384(5) . ?
C3E H66 0.9400 . ?
C3F C4F 1.382(6) . ?
C3F H71 0.9400 . ?
C3G C4G 1.373(5) . ?
C3G H76 0.9400 . ?
C3H C4H 1.358(5) . ?
C3H H81 0.9400 . ?
C4A C5A 1.380(5) . ?
C4A H47 0.9400 . ?
C4B C5B 1.372(5) . ?
C4B H52 0.9400 . ?
C4C C5C 1.381(5) . ?
C4C H57 0.9400 . ?
C4D C5D 1.385(6) . ?
C4D H62 0.9400 . ?
C4E C5E 1.381(5) . ?
C4E H67 0.9400 . ?
C4F C5F 1.368(5) . ?
C4F H72 0.9400 . ?
C4G C5G 1.379(5) . ?
C4G H77 0.9400 . ?
C4H C5H 1.377(5) . ?
C4H H82 0.9400 . ?
C5A C6A 1.369(5) . ?
C5A H48 0.9400 . ?
C5B C6B 1.374(4) . ?
C5B H53 0.9400 . ?
C5C C6C 1.372(5) . ?
C5C H58 0.9400 . ?
C5D C6D 1.389(5) . ?
C5D H63 0.9400 . ?
C5E C6E 1.393(4) . ?
C5E H68 0.9400 . ?
C5F C6F 1.385(5) . ?
C5F H73 0.9400 . ?
C5G C6G 1.385(5) . ?
C5G H78 0.9400 . ?
C5H C6H 1.377(4) . ?
C5H H83 0.9400 . ?
C6A H49 0.9400 . ?
C6B H54 0.9400 . ?
C6C H59 0.9400 . ?
C6D H64 0.9400 . ?
C6E H69 0.9400 . ?
C6F H74 0.9400 . ?
C6G H79 0.9400 . ?
C6H H84 0.9400 . ?
C11 C16 1.413(4) . ?
C11 C12 1.425(4) . ?
C12 C13 1.404(4) . ?
C13 C14 1.379(4) . ?
C14 C15 1.394(4) . ?
C14 H5 0.9400 . ?
C15 C16 1.372(4) . ?
C15 H6 0.9400 . ?
C17 C18 1.533(5) . ?
C18 C102 1.497(5) . ?
C18 C103 1.510(5) . ?
C18 C101 1.538(5) . ?
C27 C28 1.543(5) . ?
C28 C106 1.519(4) . ?
C28 C104 1.526(5) . ?
C28 C105 1.558(4) . ?
C31 C32 1.411(4) . ?
C31 C36 1.419(4) . ?
C32 C33 1.420(5) . ?
C33 C34 1.373(5) . ?
C34 C35 1.383(4) . ?
C34 H7 0.9400 . ?
C35 C36 1.384(4) . ?
C35 H8 0.9400 . ?
C37 C38 1.549(5) . ?
C38 C107 1.504(5) . ?
C38 C115 1.512(7) . ?
C38 C114 1.514(7) . ?
C38 C108 1.515(5) . ?
C38 C113 1.551(8) . ?
C38 C109 1.553(5) . ?
C47 C48 1.552(5) . ?
C48 C110 1.511(5) . ?
C48 C111 1.516(5) . ?
C48 C112 1.522(5) . ?
N5 C51 1.188(12) . ?
N5 C52 1.59(2) 3_666 ?
C51 C52 1.413(13) . ?
C52 H85 0.9700 . ?
C52 H86 0.9700 . ?
C52 H87 0.9700 . ?
C101 H9 0.9700 . ?
C101 H10 0.9700 . ?
C101 H11 0.9700 . ?
C102 H12 0.9700 . ?
C102 H13 0.9700 . ?
C102 H14 0.9700 . ?
C103 H15 0.9700 . ?
C103 H16 0.9700 . ?
C103 H17 0.9700 . ?
C104 H18 0.9700 . ?
C104 H19 0.9700 . ?
C104 H20 0.9700 . ?
C105 H21 0.9700 . ?
C105 H22 0.9700 . ?
C105 H23 0.9700 . ?
C106 H24 0.9700 . ?
C106 H25 0.9700 . ?
C106 H26 0.9700 . ?
C107 H27 0.9700 . ?
C107 H28 0.9700 . ?
C107 H29 0.9700 . ?
C108 H30 0.9700 . ?
C108 H31 0.9700 . ?
C108 H32 0.9700 . ?
C109 H33 0.9700 . ?
C109 H34 0.9700 . ?
C109 H35 0.9700 . ?
C110 H36 0.9700 . ?
C110 H37 0.9700 . ?
C110 H38 0.9700 . ?
C111 H39 0.9700 . ?
C111 H40 0.9700 . ?
C111 H41 0.9700 . ?
C112 H42 0.9700 . ?
C112 H43 0.9700 . ?
C112 H44 0.9700 . ?
C113 H88 0.9700 . ?
C113 H89 0.9700 . ?
C113 H90 0.9700 . ?
C114 H91 0.9700 . ?
C114 H92 0.9700 . ?
C114 H93 0.9700 . ?
C115 H94 0.9700 . ?
C115 H95 0.9700 . ?
C115 H96 0.9700 . ?

loop_
_geom_torsion_atom_site_label_1
_geom_torsion_atom_site_label_2
_geom_torsion_atom_site_label_3
_geom_torsion_atom_site_label_4
_geom_torsion
_geom_torsion_site_symmetry_1
_geom_torsion_site_symmetry_2
_geom_torsion_site_symmetry_3
_geom_torsion_site_symmetry_4
_geom_torsion_publ_flag
S2 Cd1 S1 C11 13.36(12) . . . . ?
S4 Cd1 S1 C11 134.03(12) . . . . ?
S3 Cd1 S1 C11 -114.74(12) . . . . ?
S1 Cd1 S2 C12 -12.51(13) . . . . ?
S4 Cd1 S2 C12 -143.90(13) . . . . ?
S3 Cd1 S2 C12 111.80(13) . . . . ?
S1 Cd1 S3 C31 -138.70(12) . . . . ?
S2 Cd1 S3 C31 114.02(12) . . . . ?
S4 Cd1 S3 C31 -5.56(12) . . . . ?
S1 Cd1 S4 C32 132.47(12) . . . . ?
S2 Cd1 S4 C32 -120.87(12) . . . . ?
S3 Cd1 S4 C32 6.17(13) . . . . ?
C1C P1 C1A C2A 130.3(4) . . . . ?
C1B P1 C1A C2A -109.6(4) . . . . ?
C1D P1 C1A C2A 10.1(4) . . . . ?
C1C P1 C1A C6A -46.9(4) . . . . ?
C1B P1 C1A C6A 73.2(4) . . . . ?
C1D P1 C1A C6A -167.1(3) . . . . ?
C1C P1 C1B C2B 119.7(3) . . . . ?
C1D P1 C1B C2B -118.3(4) . . . . ?
C1A P1 C1B C2B 2.6(4) . . . . ?
C1C P1 C1B C6B -62.0(4) . . . . ?
C1D P1 C1B C6B 59.9(4) . . . . ?
C1A P1 C1B C6B -179.1(3) . . . . ?
C1B P1 C1C C2C 0.9(4) . . . . ?
C1D P1 C1C C2C -119.5(3) . . . . ?
C1A P1 C1C C2C 120.5(4) . . . . ?
C1B P1 C1C C6C -174.5(3) . . . . ?
C1D P1 C1C C6C 65.0(4) . . . . ?
C1A P1 C1C C6C -55.0(4) . . . . ?
C1C P1 C1D C2D -5.1(4) . . . . ?
C1B P1 C1D C2D -127.1(3) . . . . ?
C1A P1 C1D C2D 112.2(3) . . . . ?
C1C P1 C1D C6D 173.9(3) . . . . ?
C1B P1 C1D C6D 51.9(3) . . . . ?
C1A P1 C1D C6D -68.8(3) . . . . ?
C1G P2 C1E C2E -7.5(4) . . . . ?
C1H P2 C1E C2E -126.3(3) . . . . ?
C1F P2 C1E C2E 112.1(3) . . . . ?
C1G P2 C1E C6E 171.0(3) . . . . ?
C1H P2 C1E C6E 52.2(4) . . . . ?
C1F P2 C1E C6E -69.5(3) . . . . ?
C1E P2 C1F C2F 43.6(4) . . . . ?
C1G P2 C1F C2F 164.0(3) . . . . ?
C1H P2 C1F C2F -76.2(3) . . . . ?
C1E P2 C1F C6F -136.7(3) . . . . ?
C1G P2 C1F C6F -16.2(4) . . . . ?
C1H P2 C1F C6F 103.6(3) . . . . ?
C1E P2 C1G C6G -112.2(3) . . . . ?
C1H P2 C1G C6G 5.5(4) . . . . ?
C1F P2 C1G C6G 126.2(3) . . . . ?
C1E P2 C1G C2G 67.0(4) . . . . ?
C1H P2 C1G C2G -175.3(3) . . . . ?
C1F P2 C1G C2G -54.5(4) . . . . ?
C1E P2 C1H C6H 17.3(4) . . . . ?
C1G P2 C1H C6H -101.6(4) . . . . ?
C1F P2 C1H C6H 139.3(4) . . . . ?
C1E P2 C1H C2H -165.1(3) . . . . ?
C1G P2 C1H C2H 76.0(4) . . . . ?
C1F P2 C1H C2H -43.1(4) . . . . ?
C6A C1A C2A C3A 1.3(7) . . . . ?
P1 C1A C2A C3A -175.9(3) . . . . ?
C6B C1B C2B C3B 1.8(6) . . . . ?
P1 C1B C2B C3B -180.0(3) . . . . ?
C6C C1C C2C C3C -1.6(6) . . . . ?
P1 C1C C2C C3C -177.0(3) . . . . ?
C6D C1D C2D C3D 1.0(6) . . . . ?
P1 C1D C2D C3D 179.9(3) . . . . ?
C6E C1E C2E C3E 0.7(6) . . . . ?
P2 C1E C2E C3E 179.2(3) . . . . ?
C6F C1F C2F C3F 1.7(6) . . . . ?
P2 C1F C2F C3F -178.5(3) . . . . ?
C6G C1G C2G C3G 2.1(6) . . . . ?
P2 C1G C2G C3G -177.1(3) . . . . ?
C6H C1H C2H C3H -0.5(6) . . . . ?
P2 C1H C2H C3H -178.1(3) . . . . ?
C1A C2A C3A C4A -1.5(7) . . . . ?
C1B C2B C3B C4B -0.3(6) . . . . ?
C1C C2C C3C C4C 0.4(7) . . . . ?
C1D C2D C3D C4D 1.2(7) . . . . ?
C1E C2E C3E C4E 0.8(6) . . . . ?
C1F C2F C3F C4F -0.7(7) . . . . ?
C1G C2G C3G C4G 0.4(7) . . . . ?
C1H C2H C3H C4H 0.5(7) . . . . ?
C2A C3A C4A C5A 0.4(8) . . . . ?
C2B C3B C4B C5B -0.3(7) . . . . ?
C2C C3C C4C C5C 1.5(7) . . . . ?
C2D C3D C4D C5D -2.6(7) . . . . ?
C2E C3E C4E C5E -1.9(7) . . . . ?
C2F C3F C4F C5F -0.5(7) . . . . ?
C2G C3G C4G C5G -2.9(7) . . . . ?
C2H C3H C4H C5H -1.1(8) . . . . ?
C3A C4A C5A C6A 0.9(8) . . . . ?
C3B C4B C5B C6B -0.5(7) . . . . ?
C3C C4C C5C C6C -2.3(7) . . . . ?
C3D C4D C5D C6D 1.8(8) . . . . ?
C3E C4E C5E C6E 1.5(7) . . . . ?
C3F C4F C5F C6F 0.7(7) . . . . ?
C3G C4G C5G C6G 2.9(7) . . . . ?
C3H C4H C5H C6H 1.5(8) . . . . ?
C4A C5A C6A C1A -1.2(7) . . . . ?
C2A C1A C6A C5A 0.1(7) . . . . ?
P1 C1A C6A C5A 177.3(3) . . . . ?
C4B C5B C6B C1B 2.0(7) . . . . ?
C2B C1B C6B C5B -2.7(7) . . . . ?
P1 C1B C6B C5B 179.0(3) . . . . ?
C4C C5C C6C C1C 1.2(7) . . . . ?
C2C C1C C6C C5C 0.8(6) . . . . ?
P1 C1C C6C C5C 176.4(3) . . . . ?
C4D C5D C6D C1D 0.4(7) . . . . ?
C2D C1D C6D C5D -1.8(6) . . . . ?
P1 C1D C6D C5D 179.2(3) . . . . ?
C2E C1E C6E C5E -1.1(6) . . . . ?
P2 C1E C6E C5E -179.6(3) . . . . ?
C4E C5E C6E C1E 0.0(6) . . . . ?
C4F C5F C6F C1F 0.2(6) . . . . ?
C2F C1F C6F C5F -1.4(6) . . . . ?
P2 C1F C6F C5F 178.8(3) . . . . ?
C2G C1G C6G C5G -2.2(6) . . . . ?
P2 C1G C6G C5G 177.0(3) . . . . ?
C4G C5G C6G C1G -0.3(6) . . . . ?
C4H C5H C6H C1H -1.3(7) . . . . ?
C2H C1H C6H C5H 0.9(6) . . . . ?
P2 C1H C6H C5H 178.4(3) . . . . ?
Cd1 S1 C11 C16 168.3(3) . . . . ?
Cd1 S1 C11 C12 -13.0(3) . . . . ?
C16 C11 C12 C13 -0.2(5) . . . . ?
S1 C11 C12 C13 -178.9(3) . . . . ?
C16 C11 C12 S2 -178.9(3) . . . . ?
S1 C11 C12 S2 2.4(5) . . . . ?
Cd1 S2 C12 C13 -169.0(3) . . . . ?
Cd1 S2 C12 C11 9.8(3) . . . . ?
C11 C12 C13 C14 -3.3(6) . . . . ?
S2 C12 C13 C14 175.5(3) . . . . ?
C11 C12 C13 N2 178.6(3) . . . . ?
S2 C12 C13 N2 -2.6(5) . . . . ?
C27 N2 C13 C14 22.9(6) . . . . ?
C27 N2 C13 C12 -159.0(4) . . . . ?
C12 C13 C14 C15 2.9(6) . . . . ?
N2 C13 C14 C15 -179.1(3) . . . . ?
C13 C14 C15 C16 1.0(6) . . . . ?
C14 C15 C16 C11 -4.7(6) . . . . ?
C14 C15 C16 N1 176.3(3) . . . . ?
C12 C11 C16 C15 4.1(6) . . . . ?
S1 C11 C16 C15 -177.1(3) . . . . ?
C12 C11 C16 N1 -176.8(3) . . . . ?
S1 C11 C16 N1 2.0(5) . . . . ?
C17 N1 C16 C15 -25.4(6) . . . . ?
C17 N1 C16 C11 155.6(4) . . . . ?
C16 N1 C17 O1 4.9(8) . . . . ?
C16 N1 C17 C18 -177.5(4) . . . . ?
O1 C17 C18 C102 92.2(6) . . . . ?
N1 C17 C18 C102 -85.4(5) . . . . ?
O1 C17 C18 C103 -29.2(7) . . . . ?
N1 C17 C18 C103 153.2(4) . . . . ?
O1 C17 C18 C101 -145.5(5) . . . . ?
N1 C17 C18 C101 36.9(6) . . . . ?
C13 N2 C27 O2 -0.8(7) . . . . ?
C13 N2 C27 C28 179.2(3) . . . . ?
O2 C27 C28 C106 -54.8(5) . . . . ?
N2 C27 C28 C106 125.2(4) . . . . ?
O2 C27 C28 C104 -177.0(4) . . . . ?
N2 C27 C28 C104 2.9(5) . . . . ?
O2 C27 C28 C105 61.5(5) . . . . ?
N2 C27 C28 C105 -118.5(4) . . . . ?
Cd1 S3 C31 C32 4.0(3) . . . . ?
Cd1 S3 C31 C36 -175.5(3) . . . . ?
C36 C31 C32 C33 0.6(5) . . . . ?
S3 C31 C32 C33 -178.9(3) . . . . ?
C36 C31 C32 S4 -178.7(3) . . . . ?
S3 C31 C32 S4 1.9(5) . . . . ?
Cd1 S4 C32 C31 -6.5(3) . . . . ?
Cd1 S4 C32 C33 174.3(3) . . . . ?
C47 N4 C33 C34 -9.1(6) . . . . ?
C47 N4 C33 C32 173.8(4) . . . . ?
C31 C32 C33 C34 0.5(6) . . . . ?
S4 C32 C33 C34 179.8(3) . . . . ?
C31 C32 C33 N4 177.6(3) . . . . ?
S4 C32 C33 N4 -3.1(4) . . . . ?
N4 C33 C34 C35 -178.4(3) . . . . ?
C32 C33 C34 C35 -1.5(6) . . . . ?
C33 C34 C35 C36 1.3(6) . . . . ?
C34 C35 C36 C31 -0.2(6) . . . . ?
C34 C35 C36 N3 -179.5(3) . . . . ?
C32 C31 C36 C35 -0.7(6) . . . . ?
S3 C31 C36 C35 178.8(3) . . . . ?
C32 C31 C36 N3 178.5(3) . . . . ?
S3 C31 C36 N3 -2.0(4) . . . . ?
C37 N3 C36 C35 3.7(6) . . . . ?
C37 N3 C36 C31 -175.5(4) . . . . ?
C36 N3 C37 O3 -0.4(7) . . . . ?
C36 N3 C37 C38 177.3(3) . . . . ?
O3 C37 C38 C107 -84.0(7) . . . . ?
N3 C37 C38 C107 98.3(6) . . . . ?
O3 C37 C38 C115 -127.5(10) . . . . ?
N3 C37 C38 C115 54.8(11) . . . . ?
O3 C37 C38 C114 84.6(11) . . . . ?
N3 C37 C38 C114 -93.1(10) . . . . ?
O3 C37 C38 C108 34.5(7) . . . . ?
N3 C37 C38 C108 -143.3(5) . . . . ?
O3 C37 C38 C113 -23.1(10) . . . . ?
N3 C37 C38 C113 159.2(9) . . . . ?
O3 C37 C38 C109 153.5(5) . . . . ?
N3 C37 C38 C109 -24.2(6) . . . . ?
C33 N4 C47 O4 -0.9(7) . . . . ?
C33 N4 C47 C48 176.4(3) . . . . ?
O4 C47 C48 C110 177.3(4) . . . . ?
N4 C47 C48 C110 -0.1(6) . . . . ?
O4 C47 C48 C111 56.5(5) . . . . ?
N4 C47 C48 C111 -120.9(4) . . . . ?
O4 C47 C48 C112 -59.9(5) . . . . ?
N4 C47 C48 C112 122.7(4) . . . . ?
C52 N5 C51 C52 161(5) 3_666 . . . ?
